data_9014575
loop_
_publ_author_name
'Kulikov, L. M.'
'Semjonov-Kobzar, A. A.'
'Antonova, M. M.'
'Chechovsky, A. A.'
'Akselrud, L. G.'
'Skolozdra, R. V.'
'Fruchart, D.'
'Soubeyroux, J. L.'

_publ_section_title
;
X-ray and neutron diffraction studies of the formation and structure of
hydrogen intercalated 2H - Nb Se2 phases
;
_journal_coden_ASTM JALCEU
_journal_issue 1-2
_journal_name_full 'Journal of Alloys and Compounds'
_journal_page_first 11
_journal_page_last 15
_journal_paper_doi 10.1016/S0925-8388(96)02427-9
_journal_volume 244
_journal_year 1996
_chemical_formula_sum 'Nb Se2'
_space_group_IT_number 194
_symmetry_space_group_name_Hall '-P 6c 2c'
_symmetry_space_group_name_H-M 'P 63/m m c'
_cell_angle_alpha 90
_cell_angle_beta 90
_cell_angle_gamma 120
_cell_length_a 3.4461
_cell_length_b 3.4461
_cell_length_c 12.5810
_cell_formula_units_Z 2
_cell_volume 129.390
_database_code_amcsd 0016622
_exptl_crystal_density_diffrn 6.438
_cod_duplicate_entry 1008741
_cod_database_code 9014575
_amcsd_formula_title 'H0.07 Nb Se2'

loop_
_space_group_symop_operation_xyz
x,y,z
-x,-x+y,1/2+z
x,x-y,1/2-z
-x+y,-x,1/2-z
x-y,x,1/2+z
-y,-x,z
y,x,-z
y,-x+y,-z
-y,x-y,z
x-y,-y,1/2+z
-x+y,y,1/2-z
x,y,1/2-z
-x,-y,1/2+z
x,x-y,z
-x,-x+y,-z
x-y,x,-z
-x+y,-x,z
y,x,1/2+z
-y,-x,1/2-z
-y,x-y,1/2-z
y,-x+y,1/2+z
-x+y,y,z
x-y,-y,-z
-x,-y,-z

loop_
_atom_site_label
_atom_site_fract_x
_atom_site_fract_y
_atom_site_fract_z
Nb1 0.33333 0.66667 0.25000
Se1 0.33333 0.66667 0.61550

loop_
_cod_related_entry_id
_cod_related_entry_database
_cod_related_entry_code
1 AMCSD 0016622
